data_7045504
loop_
_publ_author_name
'Paparo, A.'
'van Kr\"uchten, F D'
'Spaniol, T. P.'
'Okuda, J.'

_publ_section_title
;
 Formate complexes of titanium(iv) supported by a triamido-amine ligand.
;
_journal_issue 10
_journal_name_full 'Dalton transactions (Cambridge, England : 2003)'
_journal_page_first 3530
_journal_page_last 3537
_journal_paper_doi 10.1039/c7dt04859a
_journal_volume 47
_journal_year 2018
_chemical_formula_moiety 'C24 H12 B Cl8, C19 H49 N4 O Si3 Ti'
_chemical_formula_sum 'C43 H61 B Cl8 N4 O Si3 Ti'
_chemical_formula_weight 1076.53
_chemical_properties_physical Air-sensitive,Moisture-sensitive,Oxygen-sensitive
_space_group_crystal_system orthorhombic
_space_group_IT_number 29
_space_group_name_Hall 'P 2c -2ac'
_space_group_name_H-M_alt 'P c a 21'
_symmetry_space_group_name_Hall 'P 2c -2ac'
_symmetry_space_group_name_H-M 'P c a 21'
_atom_sites_solution_hydrogens mixed
_audit_creation_method SHELXL-2013
_audit_update_record
;
2017-11-20 deposited with the CCDC.
2018-01-31 downloaded from the CCDC.
;
_cell_angle_alpha 90
_cell_angle_beta 90
_cell_angle_gamma 90
_cell_formula_units_Z 8
_cell_length_a 24.6983(14)
_cell_length_b 17.2605(10)
_cell_length_c 24.7312(14)
_cell_measurement_reflns_used 7854
_cell_measurement_temperature 100(2)
_cell_measurement_theta_max 21.26
_cell_measurement_theta_min 2.33
_cell_volume 10543.0(10)
_computing_cell_refinement 'Bruker SAINT'
_computing_data_collection 'Bruker APEX'
_computing_data_reduction 'Bruker SAINT'
_computing_structure_refinement 'SHELXL-2013 (Sheldrick, 2013)'
_computing_structure_solution 'SIR-92 (Altomare 1992)'
_diffrn_ambient_temperature 100(2)
_diffrn_measured_fraction_theta_full 1.000
_diffrn_measured_fraction_theta_max 0.988
_diffrn_measurement_device_type 'Bruker APEX-I CCD'
_diffrn_measurement_method '\w scans'
_diffrn_radiation_monochromator 'multilayer optics'
_diffrn_radiation_source microsource
_diffrn_radiation_type MoK\a
_diffrn_radiation_wavelength 0.71073
_diffrn_reflns_av_R_equivalents 0.1287
_diffrn_reflns_av_unetI/netI 0.1676
_diffrn_reflns_Laue_measured_fraction_full 1.000
_diffrn_reflns_Laue_measured_fraction_max 0.988
_diffrn_reflns_limit_h_max 35
_diffrn_reflns_limit_h_min -35
_diffrn_reflns_limit_k_max 24
_diffrn_reflns_limit_k_min -24
_diffrn_reflns_limit_l_max 35
_diffrn_reflns_limit_l_min -35
_diffrn_reflns_number 158987
_diffrn_reflns_point_group_measured_fraction_full 1.000
_diffrn_reflns_point_group_measured_fraction_max 0.973
_diffrn_reflns_theta_full 25.242
_diffrn_reflns_theta_max 30.509
_diffrn_reflns_theta_min 1.180
_exptl_absorpt_coefficient_mu 0.673
_exptl_absorpt_correction_T_max 0.7461
_exptl_absorpt_correction_T_min 0.6689
_exptl_absorpt_correction_type multi-scan
_exptl_absorpt_process_details 'Bruker Sadabs'
_exptl_crystal_colour yellow
_exptl_crystal_density_diffrn 1.356
_exptl_crystal_description block
_exptl_crystal_F_000 4480
_exptl_crystal_recrystallization_method 'Re-crystallisation from solvent: diethyl ether'
_exptl_crystal_size_max 0.270
_exptl_crystal_size_mid 0.200
_exptl_crystal_size_min 0.090
_refine_diff_density_max 0.546
_refine_diff_density_min -0.395
_refine_diff_density_rms 0.064
_refine_ls_abs_structure_details
;
 Flack x determined using 6546 quotients [(I+)-(I-)]/[(I+)+(I-)]
 (Parsons and Flack (2004), Acta Cryst. A60, s61).
;
_refine_ls_abs_structure_Flack 0.087(18)
_refine_ls_extinction_method none
_refine_ls_goodness_of_fit_ref 0.675
_refine_ls_hydrogen_treatment constr
_refine_ls_matrix_type full
_refine_ls_number_parameters 1143
_refine_ls_number_reflns 31318
_refine_ls_number_restraints 1
_refine_ls_restrained_S_all 0.675
_refine_ls_R_factor_all 0.0818
_refine_ls_R_factor_gt 0.0401
_refine_ls_shift/su_max 0.001
_refine_ls_shift/su_mean 0.000
_refine_ls_structure_factor_coef Fsqd
_refine_ls_weighting_details 'w=1/[\s^2^(Fo^2^)] where P=(Fo^2^+2Fc^2^)/3'
_refine_ls_weighting_scheme calc
_refine_ls_wR_factor_gt 0.0661
_refine_ls_wR_factor_ref 0.0731
_reflns_Friedel_coverage 0.927
_reflns_Friedel_fraction_full 1.000
_reflns_Friedel_fraction_max 0.956
_reflns_number_gt 17922
_reflns_number_total 31318
_reflns_threshold_expression 'I > 2\s(I)'
_cod_data_source_file c7dt04859a2.cif
_cod_data_source_block 6
_cod_depositor_comments 'Adding full bibliography for 7045502--7045506.cif.'
_cod_database_code 7045504
_shelx_space_group_comment
;
The symmetry employed for this shelxl refinement is uniquely defined
by the following loop, which should always be used as a source of
symmetry information in preference to the above space-group names.
They are only intended as comments.
;
_shelx_estimated_absorpt_t_min 0.839
_shelx_estimated_absorpt_t_max 0.942
_shelxl_version_number 2013-4

loop_
_space_group_symop_operation_xyz
'x, y, z'
'-x, -y, z+1/2'
'-x+1/2, y, z+1/2'
'x+1/2, -y, z'

loop_
_atom_site_label
_atom_site_type_symbol
_atom_site_fract_x
_atom_site_fract_y
_atom_site_fract_z
_atom_site_U_iso_or_equiv
_atom_site_adp_type
_atom_site_occupancy
_atom_site_site_symmetry_order
_atom_site_calc_flag
_atom_site_refinement_flags_posn
_atom_site_refinement_flags_adp
_atom_site_refinement_flags_occupancy
_atom_site_disorder_assembly
_atom_site_disorder_group
Ti1 Ti 0.02407(3) 0.49300(4) 0.66525(3) 0.01673(17) Uani 1 1 d . . . . .
Si1 Si -0.07598(5) 0.51103(7) 0.75320(5) 0.0204(3) Uani 1 1 d . . . . .
Si2 Si 0.13901(5) 0.59691(7) 0.69613(5) 0.0229(3) Uani 1 1 d . . . . .
Si3 Si 0.02633(6) 0.39804(9) 0.54720(5) 0.0351(4) Uani 1 1 d . . . . .
O1 O -0.01529(11) 0.57485(16) 0.61689(11) 0.0230(7) Uani 1 1 d . . . . .
N1 N -0.03875(13) 0.45901(19) 0.70435(13) 0.0169(8) Uani 1 1 d . . . . .
N2 N 0.07971(13) 0.54151(18) 0.70680(13) 0.0160(8) Uani 1 1 d . . . . .
N3 N 0.05347(14) 0.43099(19) 0.60908(14) 0.0244(9) Uani 1 1 d . . . . .
N4 N 0.05611(14) 0.38720(19) 0.71311(14) 0.0203(8) Uani 1 1 d . . . . .
C1 C -0.04146(17) 0.3747(2) 0.70777(18) 0.0255(11) Uani 1 1 d . . . . .
H1A H -0.0415 0.3516 0.6711 0.031 Uiso 1 1 calc R U . . .
H1B H -0.0749 0.3584 0.7268 0.031 Uiso 1 1 calc R U . . .
C2 C 0.00841(16) 0.3486(2) 0.73909(19) 0.0274(11) Uani 1 1 d . . . . .
H2A H 0.0055 0.3642 0.7775 0.033 Uiso 1 1 calc R U . . .
H2B H 0.0122 0.2916 0.7373 0.033 Uiso 1 1 calc R U . . .
C3 C 0.09461(17) 0.4202(2) 0.75343(17) 0.0234(10) Uani 1 1 d . . . . .
H3A H 0.1322 0.4156 0.7400 0.028 Uiso 1 1 calc R U . . .
H3B H 0.0918 0.3917 0.7881 0.028 Uiso 1 1 calc R U . . .
C4 C 0.08023(17) 0.5042(2) 0.76171(16) 0.0208(10) Uani 1 1 d . . . . .
H4A H 0.0442 0.5088 0.7790 0.025 Uiso 1 1 calc R U . . .
H4B H 0.1073 0.5296 0.7853 0.025 Uiso 1 1 calc R U . . .
C5 C 0.10210(18) 0.3872(3) 0.6272(2) 0.0344(12) Uani 1 1 d . . . . .
H5A H 0.1307 0.4233 0.6395 0.041 Uiso 1 1 calc R U . . .
H5B H 0.1167 0.3555 0.5972 0.041 Uiso 1 1 calc R U . . .
C6 C 0.08399(18) 0.3351(2) 0.6739(2) 0.0312(12) Uani 1 1 d . . . . .
H6A H 0.0589 0.2945 0.6607 0.037 Uiso 1 1 calc R U . . .
H6B H 0.1156 0.3098 0.6910 0.037 Uiso 1 1 calc R U . . .
C7 C -0.07190(18) 0.4636(3) 0.82089(17) 0.0318(12) Uani 1 1 d . . . . .
H7A H -0.0868 0.4110 0.8186 0.048 Uiso 1 1 calc R U . . .
H7B H -0.0928 0.4938 0.8472 0.048 Uiso 1 1 calc R U . . .
H7C H -0.0340 0.4610 0.8325 0.048 Uiso 1 1 calc R U . . .
C8 C -0.04677(18) 0.6096(2) 0.75827(19) 0.0330(12) Uani 1 1 d . . . . .
H8A H -0.0122 0.6072 0.7777 0.049 Uiso 1 1 calc R U . . .
H8B H -0.0719 0.6434 0.7779 0.049 Uiso 1 1 calc R U . . .
H8C H -0.0407 0.6304 0.7219 0.049 Uiso 1 1 calc R U . . .
C9 C -0.14928(17) 0.5139(3) 0.73551(19) 0.0328(12) Uani 1 1 d . . . . .
H9A H -0.1549 0.5501 0.7055 0.049 Uiso 1 1 calc R U . . .
H9B H -0.1702 0.5311 0.7670 0.049 Uiso 1 1 calc R U . . .
H9C H -0.1613 0.4620 0.7248 0.049 Uiso 1 1 calc R U . . .
C10 C 0.15162(17) 0.6171(3) 0.62353(18) 0.0309(12) Uani 1 1 d . . . . .
H10A H 0.1422 0.5714 0.6020 0.046 Uiso 1 1 calc R U . . .
H10B H 0.1900 0.6296 0.6182 0.046 Uiso 1 1 calc R U . . .
H10C H 0.1293 0.6611 0.6120 0.046 Uiso 1 1 calc R U . . .
C11 C 0.19975(17) 0.5407(3) 0.72019(18) 0.0324(12) Uani 1 1 d . . . . .
H11A H 0.1943 0.5249 0.7579 0.049 Uiso 1 1 calc R U . . .
H11B H 0.2321 0.5734 0.7177 0.049 Uiso 1 1 calc R U . . .
H11C H 0.2045 0.4946 0.6976 0.049 Uiso 1 1 calc R U . . .
C12 C 0.13401(19) 0.6873(3) 0.73639(19) 0.0382(13) Uani 1 1 d . . . . .
H12A H 0.1042 0.7191 0.7225 0.057 Uiso 1 1 calc R U . . .
H12B H 0.1680 0.7163 0.7336 0.057 Uiso 1 1 calc R U . . .
H12C H 0.1271 0.6744 0.7744 0.057 Uiso 1 1 calc R U . . .
C13 C 0.0625(2) 0.4488(3) 0.49205(19) 0.0555(17) Uani 1 1 d . . . . .
H13A H 0.0484 0.5016 0.4885 0.083 Uiso 1 1 calc R U . . .
H13B H 0.0571 0.4208 0.4580 0.083 Uiso 1 1 calc R U . . .
H13C H 0.1013 0.4509 0.5004 0.083 Uiso 1 1 calc R U . . .
C14A C -0.0451(5) 0.3900(12) 0.5483(6) 0.037(5) Uiso 0.372(17) 1 d . . P A 1
H14A H -0.0560 0.3560 0.5781 0.056 Uiso 0.372(17) 1 calc R U P A 1
H14B H -0.0577 0.3681 0.5139 0.056 Uiso 0.372(17) 1 calc R U P A 1
H14C H -0.0611 0.4414 0.5535 0.056 Uiso 0.372(17) 1 calc R U P A 1
C15A C 0.0530(9) 0.2955(9) 0.5331(7) 0.059(6) Uiso 0.372(17) 1 d . . P A 1
H15A H 0.0924 0.2972 0.5286 0.089 Uiso 0.372(17) 1 calc R U P A 1
H15B H 0.0363 0.2755 0.5000 0.089 Uiso 0.372(17) 1 calc R U P A 1
H15C H 0.0438 0.2615 0.5635 0.089 Uiso 0.372(17) 1 calc R U P A 1
C14B C -0.0483(3) 0.4329(6) 0.5418(3) 0.027(2) Uiso 0.628(17) 1 d . . P A 2
H14D H -0.0666 0.4247 0.5765 0.041 Uiso 0.628(17) 1 calc R U P A 2
H14E H -0.0669 0.4034 0.5135 0.041 Uiso 0.628(17) 1 calc R U P A 2
H14F H -0.0490 0.4882 0.5327 0.041 Uiso 0.628(17) 1 calc R U P A 2
C15B C 0.0228(5) 0.2916(5) 0.5443(4) 0.053(3) Uiso 0.628(17) 1 d . . P A 2
H15D H 0.0593 0.2699 0.5482 0.080 Uiso 0.628(17) 1 calc R U P A 2
H15E H 0.0075 0.2756 0.5094 0.080 Uiso 0.628(17) 1 calc R U P A 2
H15F H -0.0003 0.2725 0.5736 0.080 Uiso 0.628(17) 1 calc R U P A 2
C16 C 0.01814(18) 0.6274(2) 0.58538(18) 0.0256(11) Uiso 1 1 d . . . . .
H16A H 0.0030 0.6314 0.5484 0.031 Uiso 1 1 calc R U . . .
H16B H 0.0551 0.6055 0.5824 0.031 Uiso 1 1 calc R U . . .
C17 C 0.02174(19) 0.7077(2) 0.6097(2) 0.0416(14) Uani 1 1 d . . . . .
H17A H -0.0143 0.7314 0.6101 0.062 Uiso 1 1 calc R U . . .
H17B H 0.0463 0.7396 0.5879 0.062 Uiso 1 1 calc R U . . .
H17C H 0.0356 0.7040 0.6467 0.062 Uiso 1 1 calc R U . . .
C18 C -0.07331(17) 0.5972(3) 0.6179(2) 0.0481(16) Uani 1 1 d . . . . .
H18A H -0.0781 0.6400 0.6442 0.058 Uiso 1 1 calc R U . . .
H18B H -0.0948 0.5526 0.6310 0.058 Uiso 1 1 calc R U . . .
C19 C -0.0956(2) 0.6226(4) 0.5639(2) 0.084(3) Uani 1 1 d . . . . .
H19A H -0.0767 0.6694 0.5519 0.126 Uiso 1 1 calc R U . . .
H19B H -0.1344 0.6337 0.5675 0.126 Uiso 1 1 calc R U . . .
H19C H -0.0903 0.5812 0.5373 0.126 Uiso 1 1 calc R U . . .
Cl1 Cl 0.29871(5) 0.83909(7) 0.14565(5) 0.0356(3) Uani 1 1 d . . . . .
Cl2 Cl 0.29969(5) 1.15000(7) 0.15466(5) 0.0388(3) Uani 1 1 d . . . . .
Cl3 Cl 0.49260(5) 0.82604(6) -0.05040(4) 0.0282(3) Uani 1 1 d . . . . .
Cl4 Cl 0.47833(5) 1.13621(7) -0.06496(4) 0.0295(3) Uani 1 1 d . . . . .
Cl5 Cl 0.51124(5) 1.15643(7) 0.31046(4) 0.0286(3) Uani 1 1 d . . . . .
Cl6 Cl 0.63906(4) 1.21939(6) 0.14029(5) 0.0301(3) Uani 1 1 d . . . . .
Cl7 Cl 0.65445(4) 0.80074(7) 0.14716(5) 0.0389(3) Uani 1 1 d . . . . .
Cl8 Cl 0.49713(5) 0.80428(7) 0.29779(4) 0.0325(3) Uani 1 1 d . . . . .
B1 B 0.48581(19) 0.9955(3) 0.12973(18) 0.0168(11) Uani 1 1 d . . . . .
C20 C 0.42006(15) 0.9949(2) 0.14009(15) 0.0135(8) Uani 1 1 d . . . . .
C21 C 0.39018(16) 0.9261(2) 0.14076(16) 0.0197(10) Uani 1 1 d . . . . .
H21 H 0.4087 0.8781 0.1381 0.024 Uiso 1 1 calc R U . . .
C22 C 0.33412(17) 0.9262(2) 0.14516(16) 0.0204(10) Uani 1 1 d . . . . .
C23 C 0.30555(16) 0.9946(2) 0.14880(16) 0.0212(10) Uani 1 1 d . . . . .
H23 H 0.2672 0.9947 0.1516 0.025 Uiso 1 1 calc R U . . .
C24 C 0.33457(17) 1.0630(2) 0.14826(17) 0.0209(10) Uani 1 1 d . . . . .
C25 C 0.39077(16) 1.0634(2) 0.14391(16) 0.0178(9) Uani 1 1 d . . . . .
H25 H 0.4095 1.1115 0.1435 0.021 Uiso 1 1 calc R U . . .
C26 C 0.49114(15) 0.9928(2) 0.06322(16) 0.0151(9) Uani 1 1 d . . . . .
C27 C 0.49320(15) 0.9221(2) 0.03627(16) 0.0164(9) Uani 1 1 d . . . . .
H27 H 0.4970 0.8760 0.0569 0.020 Uiso 1 1 calc R U . . .
C28 C 0.48994(16) 0.9167(2) -0.01925(17) 0.0191(10) Uani 1 1 d . . . . .
C29 C 0.48457(15) 0.9823(2) -0.05158(16) 0.0193(10) Uani 1 1 d . . . . .
H29 H 0.4815 0.9788 -0.0898 0.023 Uiso 1 1 calc R U . . .
C30 C 0.48388(16) 1.0529(2) -0.02522(16) 0.0181(9) Uani 1 1 d . . . . .
C31 C 0.48635(16) 1.0585(2) 0.03070(17) 0.0194(10) Uani 1 1 d . . . . .
H31 H 0.4847 1.1081 0.0472 0.023 Uiso 1 1 calc R U . . .
C32 C 0.51458(15) 1.0701(2) 0.15862(16) 0.0163(9) Uani 1 1 d . . . . .
C33 C 0.50079(16) 1.0866(2) 0.21231(16) 0.0172(9) Uani 1 1 d . . . . .
H33 H 0.4712 1.0601 0.2284 0.021 Uiso 1 1 calc R U . . .
C34 C 0.52896(16) 1.1405(2) 0.24258(16) 0.0174(9) Uani 1 1 d . . . . .
C35 C 0.57183(16) 1.1821(2) 0.22125(16) 0.0178(9) Uani 1 1 d . . . . .
H35 H 0.5912 1.2191 0.2422 0.021 Uiso 1 1 calc R U . . .
C36 C 0.58504(15) 1.1672(2) 0.16824(17) 0.0166(9) Uani 1 1 d . . . . .
C37 C 0.55785(16) 1.1126(2) 0.13747(16) 0.0168(9) Uani 1 1 d . . . . .
H37 H 0.5689 1.1038 0.1012 0.020 Uiso 1 1 calc R U . . .
C38 C 0.51570(15) 0.9230(2) 0.15946(16) 0.0158(9) Uani 1 1 d . . . . .
C39 C 0.56602(16) 0.8935(2) 0.14149(17) 0.0180(9) Uani 1 1 d . . . . .
H39 H 0.5815 0.9122 0.1088 0.022 Uiso 1 1 calc R U . . .
C40 C 0.59277(16) 0.8376(2) 0.17108(18) 0.0216(10) Uani 1 1 d . . . . .
C41 C 0.57295(17) 0.8088(2) 0.21908(18) 0.0220(10) Uani 1 1 d . . . . .
H41 H 0.5919 0.7702 0.2389 0.026 Uiso 1 1 calc R U . . .
C42 C 0.52443(17) 0.8385(2) 0.23720(17) 0.0193(10) Uani 1 1 d . . . . .
C43 C 0.49636(16) 0.8926(2) 0.20791(16) 0.0175(9) Uani 1 1 d . . . . .
H43 H 0.4624 0.9102 0.2212 0.021 Uiso 1 1 calc R U . . .
Ti2 Ti 0.22509(3) 0.99130(4) 0.90177(3) 0.01852(18) Uani 1 1 d . . . . .
Si4A Si 0.32462(6) 0.99656(13) 0.80862(6) 0.0182(5) Uani 0.816(4) 1 d . . P B 1
Si4B Si 0.3111(3) 1.0414(5) 0.8021(3) 0.022(2) Uani 0.184(4) 1 d . . P B 2
Si5 Si 0.19157(5) 0.85132(7) 0.98811(5) 0.0244(3) Uani 1 1 d . . . . .
Si6 Si 0.17295(5) 1.16811(7) 0.91799(5) 0.0231(3) Uani 1 1 d . . . . .
O2 O 0.28668(11) 1.01497(17) 0.95783(11) 0.0256(7) Uani 1 1 d . . . . .
N5 N 0.17186(13) 1.06716(19) 0.91903(13) 0.0189(8) Uani 1 1 d . . . . .
N6 N 0.21028(13) 0.88811(19) 0.92383(14) 0.0207(8) Uani 1 1 d . . . . .
N7A N 0.25833(18) 1.0131(3) 0.83257(18) 0.0152(11) Uiso 0.816(4) 1 d . . P B 1
N7B N 0.2603(7) 0.9797(11) 0.8321(7) 0.005(4) Uiso 0.184(4) 1 d . . P B 2
N8 N 0.15525(13) 0.9547(2) 0.84384(14) 0.0206(8) Uani 1 1 d . . . . .
C44 C 0.11629(17) 1.0333(2) 0.91622(18) 0.0245(10) Uani 1 1 d . . . . .
H44A H 0.0888 1.0729 0.9255 0.029 Uiso 1 1 calc R U . . .
H44B H 0.1128 0.9896 0.9419 0.029 Uiso 1 1 calc R U . . .
C45 C 0.10808(16) 1.0048(3) 0.85812(18) 0.0271(11) Uani 1 1 d . . . . .
H45A H 0.0740 0.9749 0.8553 0.033 Uiso 1 1 calc R U . . .
H45B H 0.1059 1.0495 0.8331 0.033 Uiso 1 1 calc R U . . .
C46A C 0.1954(3) 0.8388(4) 0.8763(3) 0.024(2) Uiso 0.816(4) 1 d . . P B 1
H46A H 0.1893 0.7846 0.8879 0.029 Uiso 0.816(4) 1 calc R U P B 1
H46B H 0.2247 0.8395 0.8491 0.029 Uiso 0.816(4) 1 calc R U P B 1
C46B C 0.1952(14) 0.8265(18) 0.8875(13) 0.019(8) Uiso 0.184(4) 1 d . . P B 2
H46C H 0.1819 0.7803 0.9072 0.023 Uiso 0.184(4) 1 calc R U P B 2
H46D H 0.2255 0.8115 0.8634 0.023 Uiso 0.184(4) 1 calc R U P B 2
C47 C 0.14441(16) 0.8721(3) 0.85289(18) 0.0268(11) Uani 1 1 d . . . . .
H47A H 0.1353 0.8461 0.8184 0.032 Uiso 0.816(4) 1 calc R U P B 1
H47B H 0.1138 0.8653 0.8783 0.032 Uiso 0.816(4) 1 calc R U P B 1
H47C H 0.1395 0.8462 0.8175 0.032 Uiso 0.184(4) 1 calc R U P B 2
H47D H 0.1102 0.8667 0.8734 0.032 Uiso 0.184(4) 1 calc R U P B 2
C48A C 0.21769(19) 1.0379(3) 0.7921(2) 0.0203(13) Uani 0.816(4) 1 d . . P B 1
H48A H 0.2350 1.0465 0.7565 0.024 Uiso 0.816(4) 1 calc R U P B 1
H48B H 0.1999 1.0865 0.8036 0.024 Uiso 0.816(4) 1 calc R U P B 1
C48B C 0.2310(9) 0.9393(15) 0.7898(10) 0.028(6) Uani 0.184(4) 1 d . . P B 2
H48C H 0.2300 0.8830 0.7974 0.033 Uiso 0.184(4) 1 calc R U P B 2
H48D H 0.2489 0.9475 0.7544 0.033 Uiso 0.184(4) 1 calc R U P B 2
C49 C 0.17575(18) 0.9707(3) 0.78857(17) 0.0274(11) Uani 1 1 d . . . . .
H49A H 0.1454 0.9857 0.7646 0.033 Uiso 0.816(4) 1 calc R U P B 1
H49B H 0.1931 0.9238 0.7735 0.033 Uiso 0.816(4) 1 calc R U P B 1
H49C H 0.1534 0.9442 0.7609 0.033 Uiso 0.184(4) 1 calc R U P B 2
H49D H 0.1760 1.0270 0.7810 0.033 Uiso 0.184(4) 1 calc R U P B 2
C50 C 0.3295(2) 0.9927(3) 0.7344(2) 0.0465(15) Uani 1 1 d . . . . .
H50A H 0.3060 0.9514 0.7207 0.070 Uiso 0.816(4) 1 calc R U P B 1
H50B H 0.3670 0.9821 0.7239 0.070 Uiso 0.816(4) 1 calc R U P B 1
H50C H 0.3181 1.0425 0.7191 0.070 Uiso 0.816(4) 1 calc R U P B 1
H50D H 0.3025 0.9530 0.7258 0.070 Uiso 0.184(4) 1 calc R U P B 2
H50E H 0.3653 0.9686 0.7373 0.070 Uiso 0.184(4) 1 calc R U P B 2
H50F H 0.3301 1.0318 0.7057 0.070 Uiso 0.184(4) 1 calc R U P B 2
C51 C 0.36931(19) 1.0752(3) 0.8346(2) 0.0415(14) Uani 1 1 d . . . . .
H51A H 0.3581 1.1248 0.8190 0.062 Uiso 0.816(4) 1 calc R U P B 1
H51B H 0.4069 1.0643 0.8244 0.062 Uiso 0.816(4) 1 calc R U P B 1
H51C H 0.3664 1.0777 0.8741 0.062 Uiso 0.816(4) 1 calc R U P B 1
H51D H 0.3848 1.1181 0.8138 0.062 Uiso 0.184(4) 1 calc R U P B 2
H51E H 0.3958 1.0331 0.8372 0.062 Uiso 0.184(4) 1 calc R U P B 2
H51F H 0.3599 1.0932 0.8710 0.062 Uiso 0.184(4) 1 calc R U P B 2
C52A C 0.3483(2) 0.8984(3) 0.8315(2) 0.0302(15) Uani 0.816(4) 1 d . . P B 1
H52A H 0.3793 0.9040 0.8559 0.045 Uiso 0.816(4) 1 d R U P B 1
H52B H 0.3591 0.8681 0.7997 0.045 Uiso 0.816(4) 1 d R U P B 1
H52C H 0.3188 0.8718 0.8503 0.045 Uiso 0.816(4) 1 d R U P B 1
C52B C 0.2760(10) 1.1183(13) 0.7662(9) 0.030(7) Uani 0.184(4) 1 d . . P B 2
H52D H 0.2449 1.0966 0.7469 0.045 Uiso 0.184(4) 1 calc R U P B 2
H52E H 0.3008 1.1424 0.7402 0.045 Uiso 0.184(4) 1 calc R U P B 2
H52F H 0.2635 1.1574 0.7921 0.045 Uiso 0.184(4) 1 calc R U P B 2
C53 C 0.12077(18) 0.8132(3) 0.98746(19) 0.0366(13) Uani 1 1 d . . . . .
H53A H 0.0954 0.8563 0.9825 0.055 Uiso 1 1 calc R U . . .
H53B H 0.1132 0.7873 1.0219 0.055 Uiso 1 1 calc R U . . .
H53C H 0.1166 0.7762 0.9577 0.055 Uiso 1 1 calc R U . . .
C54 C 0.23659(19) 0.7692(3) 1.00590(19) 0.0373(13) Uani 1 1 d . . . . .
H54A H 0.2331 0.7284 0.9786 0.056 Uiso 1 1 calc R U . . .
H54B H 0.2263 0.7486 1.0414 0.056 Uiso 1 1 calc R U . . .
H54C H 0.2742 0.7872 1.0071 0.056 Uiso 1 1 calc R U . . .
C55 C 0.19442(17) 0.9311(2) 1.03814(17) 0.0257(11) Uani 1 1 d . . . . .
H55A H 0.2323 0.9455 1.0446 0.039 Uiso 1 1 calc R U . . .
H55B H 0.1779 0.9140 1.0721 0.039 Uiso 1 1 calc R U . . .
H55C H 0.1746 0.9760 1.0242 0.039 Uiso 1 1 calc R U . . .
C56 C 0.13052(18) 1.2084(3) 0.86180(18) 0.0348(12) Uani 1 1 d . . . . .
H56A H 0.1451 1.1911 0.8270 0.052 Uiso 1 1 calc R U . . .
H56B H 0.1311 1.2651 0.8634 0.052 Uiso 1 1 calc R U . . .
H56C H 0.0932 1.1899 0.8657 0.052 Uiso 1 1 calc R U . . .
C57 C 0.14731(18) 1.2058(3) 0.98374(18) 0.0344(12) Uani 1 1 d . . . . .
H57A H 0.1100 1.1883 0.9892 0.052 Uiso 1 1 calc R U . . .
H57B H 0.1484 1.2625 0.9834 0.052 Uiso 1 1 calc R U . . .
H57C H 0.1701 1.1863 1.0132 0.052 Uiso 1 1 calc R U . . .
C58 C 0.24336(17) 1.2025(2) 0.9065(2) 0.0356(13) Uani 1 1 d . . . . .
H58A H 0.2634 1.2013 0.9407 0.053 Uiso 1 1 calc R U . . .
H58B H 0.2425 1.2557 0.8926 0.053 Uiso 1 1 calc R U . . .
H58C H 0.2612 1.1687 0.8801 0.053 Uiso 1 1 calc R U . . .
C59 C 0.28875(18) 1.0734(3) 1.00070(17) 0.0299(12) Uani 1 1 d . . . . .
H59A H 0.2876 1.0469 1.0362 0.036 Uiso 1 1 calc R U . . .
H59B H 0.2563 1.1067 0.9980 0.036 Uiso 1 1 calc R U . . .
C60 C 0.33849(18) 1.1237(3) 0.99842(19) 0.0389(13) Uani 1 1 d . . . . .
H60A H 0.3707 1.0918 1.0049 0.058 Uiso 1 1 calc R U . . .
H60B H 0.3361 1.1640 1.0262 0.058 Uiso 1 1 calc R U . . .
H60C H 0.3411 1.1479 0.9627 0.058 Uiso 1 1 calc R U . . .
C61 C 0.33246(18) 0.9614(3) 0.95713(19) 0.0364(13) Uani 1 1 d . . . . .
H61A H 0.3644 0.9891 0.9426 0.044 Uiso 1 1 calc R U . . .
H61B H 0.3240 0.9186 0.9318 0.044 Uiso 1 1 calc R U . . .
C62 C 0.34728(19) 0.9274(3) 1.0099(2) 0.0500(16) Uani 1 1 d . . . . .
H62A H 0.3646 0.9670 1.0324 0.075 Uiso 1 1 calc R U . . .
H62B H 0.3724 0.8843 1.0043 0.075 Uiso 1 1 calc R U . . .
H62C H 0.3146 0.9085 1.0281 0.075 Uiso 1 1 calc R U . . .
B2 B 0.23499(18) 0.4950(3) 0.91719(18) 0.0154(10) Uani 1 1 d . . . . .
Cl9 Cl 0.39273(5) 0.69110(7) 0.97435(5) 0.0379(3) Uani 1 1 d . . . . .
Cl10 Cl 0.30162(5) 0.71006(7) 0.77670(5) 0.0394(3) Uani 1 1 d . . . . .
Cl11 Cl 0.06039(4) 0.67729(6) 0.88277(5) 0.0310(3) Uani 1 1 d . . . . .
Cl12 Cl 0.03751(4) 0.37182(7) 0.91726(5) 0.0322(3) Uani 1 1 d . . . . .
Cl13 Cl 0.23203(5) 0.31388(7) 0.73957(5) 0.0380(3) Uani 1 1 d . . . . .
Cl14 Cl 0.39691(4) 0.29657(7) 0.88083(5) 0.0305(3) Uani 1 1 d . . . . .
Cl15 Cl 0.26512(4) 0.30270(6) 1.08709(4) 0.0250(3) Uani 1 1 d . . . . .
Cl16 Cl 0.19004(5) 0.59471(6) 1.11453(4) 0.0277(3) Uani 1 1 d . . . . .
C63 C 0.27202(15) 0.5709(2) 0.90440(17) 0.0144(9) Uani 1 1 d . . . . .
C64 C 0.31099(15) 0.5989(2) 0.94045(17) 0.0166(9) Uani 1 1 d . . . . .
H64 H 0.3142 0.5759 0.9752 0.020 Uiso 1 1 calc R U . . .
C65 C 0.34470(16) 0.6590(2) 0.92668(18) 0.0222(10) Uani 1 1 d . . . . .
C66 C 0.34273(16) 0.6954(2) 0.87747(18) 0.0223(10) Uani 1 1 d . . . . .
H66 H 0.3662 0.7372 0.8689 0.027 Uiso 1 1 calc R U . . .
C67 C 0.30482(17) 0.6681(2) 0.84100(17) 0.0218(10) Uani 1 1 d . . . . .
C68 C 0.27058(16) 0.6082(2) 0.85394(17) 0.0192(10) Uani 1 1 d . . . . .
H68 H 0.2450 0.5914 0.8278 0.023 Uiso 1 1 calc R U . . .
C69 C 0.17023(16) 0.5079(2) 0.90456(15) 0.0141(8) Uani 1 1 d . . . . .
C70 C 0.14593(16) 0.5794(2) 0.89552(15) 0.0182(9) Uani 1 1 d . . . . .
H70 H 0.1680 0.6239 0.8904 0.022 Uiso 1 1 calc R U . . .
C71 C 0.08976(16) 0.5868(2) 0.89381(15) 0.0169(9) Uani 1 1 d . . . . .
C72 C 0.05613(16) 0.5237(2) 0.89962(16) 0.0188(10) Uani 1 1 d . . . . .
H72 H 0.0179 0.5293 0.8978 0.023 Uiso 1 1 calc R U . . .
C73 C 0.07937(16) 0.4525(2) 0.90813(16) 0.0179(9) Uani 1 1 d . . . . .
C74 C 0.13507(16) 0.4436(2) 0.91082(16) 0.0181(9) Uani 1 1 d . . . . .
H74 H 0.1499 0.3936 0.9170 0.022 Uiso 1 1 calc R U . . .
C75 C 0.26078(15) 0.4256(2) 0.87974(17) 0.0151(9) Uani 1 1 d . . . . .
C76 C 0.31227(16) 0.3948(2) 0.89220(16) 0.0170(9) Uani 1 1 d . . . . .
H76 H 0.3310 0.4131 0.9232 0.020 Uiso 1 1 calc R U . . .
C77 C 0.33599(16) 0.3387(2) 0.86036(17) 0.0189(10) Uani 1 1 d . . . . .
C78 C 0.31210(16) 0.3125(2) 0.81325(17) 0.0205(10) Uani 1 1 d . . . . .
H78 H 0.3288 0.2742 0.7913 0.025 Uiso 1 1 calc R U . . .
C79 C 0.26261(17) 0.3450(2) 0.79974(16) 0.0200(10) Uani 1 1 d . . . . .
C80 C 0.23688(16) 0.3980(2) 0.83242(16) 0.0170(9) Uani 1 1 d . . . . .
H80 H 0.2020 0.4162 0.8225 0.020 Uiso 1 1 calc R U . . .
C81 C 0.23535(15) 0.4750(2) 0.98191(16) 0.0130(9) Uani 1 1 d . . . . .
C82 C 0.24973(15) 0.4053(2) 1.00505(16) 0.0169(9) Uani 1 1 d . . . . .
H82 H 0.2616 0.3641 0.9825 0.020 Uiso 1 1 calc R U . . .
C83 C 0.24724(16) 0.3937(2) 1.06092(17) 0.0182(9) Uani 1 1 d . . . . .
C84 C 0.22964(16) 0.4503(2) 1.09583(16) 0.0187(10) Uani 1 1 d . . . . .
H84 H 0.2281 0.4420 1.1338 0.022 Uiso 1 1 calc R U . . .
C85 C 0.21419(16) 0.5202(2) 1.07281(17) 0.0182(10) Uani 1 1 d . . . . .
C86 C 0.21713(16) 0.5322(2) 1.01793(17) 0.0188(10) Uani 1 1 d . . . . .
H86 H 0.2064 0.5810 1.0038 0.023 Uiso 1 1 calc R U . . .

loop_
_atom_site_aniso_label
_atom_site_aniso_U_11
_atom_site_aniso_U_22
_atom_site_aniso_U_33
_atom_site_aniso_U_23
_atom_site_aniso_U_13
_atom_site_aniso_U_12
Ti1 0.0162(4) 0.0205(4) 0.0135(4) -0.0015(3) -0.0008(3) 0.0007(3)
Si1 0.0162(6) 0.0264(7) 0.0186(7) -0.0014(6) 0.0005(5) -0.0004(5)
Si2 0.0224(7) 0.0278(7) 0.0185(7) -0.0017(6) 0.0033(6) -0.0070(6)
Si3 0.0386(9) 0.0461(9) 0.0207(7) -0.0134(7) -0.0007(7) -0.0014(7)
O1 0.0160(16) 0.0325(18) 0.0204(16) 0.0076(14) 0.0025(13) 0.0025(14)
N1 0.0167(19) 0.0162(19) 0.018(2) -0.0007(15) -0.0048(15) -0.0035(15)
N2 0.0190(19) 0.0175(19) 0.0114(19) 0.0009(15) 0.0037(15) -0.0005(15)
N3 0.023(2) 0.028(2) 0.022(2) -0.0098(17) -0.0028(17) 0.0024(17)
N4 0.017(2) 0.020(2) 0.024(2) -0.0013(17) -0.0026(16) -0.0018(16)
C1 0.016(2) 0.025(3) 0.035(3) 0.000(2) 0.001(2) -0.003(2)
C2 0.023(3) 0.019(2) 0.039(3) 0.004(2) -0.004(2) -0.003(2)
C3 0.021(2) 0.028(3) 0.021(2) 0.008(2) -0.006(2) 0.000(2)
C4 0.020(2) 0.028(3) 0.015(2) -0.001(2) 0.0015(18) -0.006(2)
C5 0.024(3) 0.040(3) 0.039(3) -0.015(3) 0.002(2) 0.010(2)
C6 0.022(3) 0.027(3) 0.045(3) -0.011(2) -0.005(2) 0.010(2)
C7 0.024(3) 0.048(3) 0.023(3) 0.002(2) 0.004(2) -0.005(2)
C8 0.033(3) 0.028(3) 0.038(3) -0.007(2) 0.008(2) 0.006(2)
C9 0.023(3) 0.046(3) 0.029(3) -0.004(2) 0.000(2) 0.005(2)
C10 0.016(2) 0.048(3) 0.028(3) 0.011(2) 0.004(2) 0.001(2)
C11 0.021(3) 0.052(3) 0.024(3) 0.005(2) -0.004(2) -0.011(2)
C12 0.040(3) 0.038(3) 0.037(3) -0.002(3) 0.010(3) -0.020(3)
C13 0.036(3) 0.109(5) 0.022(3) 0.001(3) -0.006(2) -0.007(3)
C17 0.037(3) 0.033(3) 0.055(4) 0.008(3) 0.016(3) 0.010(2)
C18 0.012(3) 0.076(4) 0.056(4) 0.043(3) 0.004(2) 0.010(3)
C19 0.028(3) 0.142(7) 0.082(5) 0.079(5) -0.016(3) -0.009(4)
Cl1 0.0254(6) 0.0383(7) 0.0430(8) 0.0096(6) -0.0071(6) -0.0125(6)
Cl2 0.0300(7) 0.0375(7) 0.0488(8) -0.0014(6) 0.0002(6) 0.0184(6)
Cl3 0.0355(7) 0.0282(6) 0.0208(6) -0.0076(5) 0.0049(5) -0.0109(5)
Cl4 0.0348(7) 0.0336(7) 0.0201(6) 0.0089(5) -0.0043(5) 0.0037(5)
Cl5 0.0358(7) 0.0369(7) 0.0132(6) -0.0031(5) 0.0033(5) -0.0019(6)
Cl6 0.0298(6) 0.0328(7) 0.0278(6) -0.0052(5) 0.0087(5) -0.0129(5)
Cl7 0.0203(6) 0.0469(8) 0.0494(8) 0.0003(7) 0.0018(6) 0.0152(6)
Cl8 0.0342(7) 0.0408(7) 0.0225(6) 0.0142(5) -0.0010(5) 0.0022(6)
B1 0.017(3) 0.020(3) 0.013(2) 0.000(2) 0.003(2) 0.001(2)
C20 0.016(2) 0.016(2) 0.008(2) 0.0006(17) 0.0001(16) 0.0022(18)
C21 0.020(2) 0.023(2) 0.017(2) -0.0001(19) -0.0012(19) 0.0034(19)
C22 0.018(2) 0.027(3) 0.016(2) 0.0019(19) -0.0029(19) -0.004(2)
C23 0.013(2) 0.038(3) 0.013(2) 0.003(2) -0.0005(17) 0.000(2)
C24 0.020(2) 0.027(3) 0.016(2) 0.0031(19) -0.0015(19) 0.008(2)
C25 0.016(2) 0.023(2) 0.014(2) 0.0021(19) -0.0003(18) -0.0002(18)
C26 0.009(2) 0.020(2) 0.017(2) 0.0010(18) -0.0017(16) -0.0008(17)
C27 0.011(2) 0.022(2) 0.017(2) 0.0012(19) 0.0004(17) -0.0021(18)
C28 0.011(2) 0.024(3) 0.022(2) -0.004(2) 0.0037(18) -0.0048(18)
C29 0.015(2) 0.032(3) 0.011(2) -0.0015(19) 0.0009(17) -0.0027(19)
C30 0.011(2) 0.027(3) 0.016(2) 0.0037(19) -0.0001(18) 0.0009(18)
C31 0.015(2) 0.023(3) 0.020(2) -0.002(2) -0.0005(18) 0.0017(19)
C32 0.015(2) 0.019(2) 0.016(2) 0.0027(18) -0.0018(18) 0.0050(17)
C33 0.015(2) 0.020(2) 0.017(2) 0.0050(19) -0.0008(17) 0.0019(19)
C34 0.022(2) 0.018(2) 0.012(2) 0.0026(18) 0.0007(18) 0.0041(19)
C35 0.019(2) 0.015(2) 0.019(2) 0.0025(18) -0.0041(18) 0.0015(18)
C36 0.016(2) 0.014(2) 0.019(2) 0.0021(19) 0.0009(18) -0.0002(17)
C37 0.022(2) 0.017(2) 0.011(2) 0.0024(18) 0.0015(18) 0.0045(18)
C38 0.014(2) 0.015(2) 0.018(2) -0.0010(18) -0.0021(18) -0.0022(17)
C39 0.016(2) 0.018(2) 0.019(2) -0.0018(19) -0.0011(18) -0.0012(18)
C40 0.015(2) 0.024(2) 0.026(3) -0.006(2) -0.0039(19) 0.0042(19)
C41 0.018(2) 0.019(2) 0.029(3) 0.001(2) -0.010(2) 0.0013(19)
C42 0.022(2) 0.017(2) 0.019(2) 0.0018(19) -0.0062(19) -0.0006(19)
C43 0.014(2) 0.020(2) 0.018(2) 0.0002(18) -0.0011(18) 0.0012(18)
Ti2 0.0122(4) 0.0316(5) 0.0117(4) -0.0015(4) 0.0008(3) -0.0029(3)
Si4A 0.0147(8) 0.0267(12) 0.0130(8) 0.0010(8) 0.0032(6) -0.0014(8)
Si4B 0.024(4) 0.014(4) 0.027(4) 0.005(3) 0.010(3) 0.007(3)
Si5 0.0225(7) 0.0223(7) 0.0285(7) -0.0012(6) -0.0024(6) -0.0015(6)
Si6 0.0202(7) 0.0236(7) 0.0255(7) -0.0025(6) 0.0023(6) -0.0007(5)
O2 0.0219(17) 0.038(2) 0.0165(16) 0.0025(15) -0.0034(13) -0.0073(15)
N5 0.0201(19) 0.022(2) 0.0143(19) -0.0054(16) 0.0034(15) -0.0068(16)
N6 0.0170(19) 0.025(2) 0.020(2) -0.0029(17) -0.0010(15) 0.0006(16)
N8 0.0122(18) 0.030(2) 0.019(2) -0.0040(17) 0.0004(15) -0.0012(16)
C44 0.019(2) 0.025(3) 0.028(3) -0.006(2) 0.008(2) -0.0043(19)
C45 0.013(2) 0.035(3) 0.034(3) -0.009(2) -0.0008(19) -0.001(2)
C47 0.020(2) 0.039(3) 0.022(3) -0.014(2) 0.001(2) -0.006(2)
C48A 0.014(3) 0.033(3) 0.013(3) 0.003(2) 0.002(2) -0.001(2)
C48B 0.012(13) 0.042(17) 0.029(15) 0.007(12) 0.006(11) 0.000(11)
C49 0.022(3) 0.041(3) 0.019(3) -0.007(2) -0.006(2) 0.005(2)
C50 0.048(3) 0.052(4) 0.039(3) -0.005(3) 0.027(3) -0.005(3)
C51 0.026(3) 0.047(3) 0.052(4) 0.005(3) -0.004(3) -0.006(3)
C52A 0.028(3) 0.040(4) 0.023(3) -0.003(3) 0.005(3) 0.010(3)
C52B 0.049(18) 0.024(14) 0.017(14) -0.011(11) -0.011(12) 0.007(13)
C53 0.039(3) 0.041(3) 0.030(3) -0.002(2) -0.005(2) -0.018(3)
C54 0.045(3) 0.030(3) 0.037(3) -0.004(2) -0.006(3) 0.003(2)
C55 0.021(2) 0.031(3) 0.025(3) 0.001(2) 0.004(2) -0.002(2)
C56 0.033(3) 0.040(3) 0.032(3) -0.001(2) -0.003(2) 0.001(2)
C57 0.034(3) 0.041(3) 0.028(3) -0.016(2) 0.002(2) 0.001(2)
C58 0.024(3) 0.028(3) 0.054(4) 0.006(3) 0.002(2) -0.004(2)
C59 0.027(3) 0.044(3) 0.019(3) -0.003(2) 0.000(2) -0.011(2)
C60 0.027(3) 0.058(4) 0.032(3) -0.007(3) -0.003(2) -0.014(3)
C61 0.020(3) 0.058(4) 0.031(3) -0.001(3) -0.002(2) -0.003(2)
C62 0.027(3) 0.073(4) 0.050(4) 0.018(3) 0.005(3) 0.007(3)
B2 0.015(2) 0.016(2) 0.015(2) 0.001(2) 0.0002(19) 0.001(2)
Cl9 0.0313(7) 0.0438(8) 0.0388(8) 0.0042(6) -0.0119(6) -0.0198(6)
Cl10 0.0397(8) 0.0487(8) 0.0297(7) 0.0201(6) -0.0019(6) -0.0168(6)
Cl11 0.0260(6) 0.0260(6) 0.0411(7) -0.0006(6) -0.0100(6) 0.0089(5)
Cl12 0.0190(6) 0.0319(7) 0.0456(8) 0.0054(6) -0.0003(5) -0.0080(5)
Cl13 0.0341(7) 0.0540(9) 0.0259(7) -0.0194(6) -0.0085(6) 0.0142(6)
Cl14 0.0194(6) 0.0416(7) 0.0304(6) 0.0031(6) 0.0010(5) 0.0136(5)
Cl15 0.0288(6) 0.0238(6) 0.0225(6) 0.0077(5) 0.0010(5) 0.0019(5)
Cl16 0.0324(7) 0.0308(7) 0.0200(6) -0.0066(5) 0.0028(5) 0.0063(5)
C63 0.012(2) 0.012(2) 0.019(2) 0.0001(18) 0.0031(18) 0.0036(17)
C64 0.014(2) 0.016(2) 0.020(2) -0.0008(18) -0.0009(18) 0.0029(18)
C65 0.016(2) 0.023(2) 0.027(3) 0.000(2) -0.001(2) -0.0005(19)
C66 0.019(2) 0.018(2) 0.030(3) 0.003(2) 0.004(2) -0.0008(19)
C67 0.022(2) 0.021(2) 0.023(2) 0.006(2) 0.003(2) -0.001(2)
C68 0.015(2) 0.021(2) 0.022(2) -0.002(2) -0.0025(19) -0.0033(19)
C69 0.018(2) 0.017(2) 0.0080(19) -0.0017(17) 0.0012(17) 0.0000(18)
C70 0.020(2) 0.020(2) 0.014(2) 0.0004(18) -0.0002(18) -0.0009(19)
C71 0.016(2) 0.023(2) 0.011(2) -0.0044(18) -0.0016(17) 0.0050(18)
C72 0.011(2) 0.029(3) 0.016(2) -0.0044(19) 0.0003(18) 0.0029(19)
C73 0.014(2) 0.023(2) 0.017(2) -0.0007(19) 0.0001(18) -0.0056(18)
C74 0.020(2) 0.020(2) 0.014(2) -0.0013(18) 0.0044(18) 0.0037(19)
C75 0.014(2) 0.014(2) 0.017(2) 0.0038(18) 0.0023(18) 0.0000(17)
C76 0.019(2) 0.016(2) 0.016(2) 0.0002(18) 0.0031(18) -0.0031(18)
C77 0.014(2) 0.020(2) 0.022(2) 0.007(2) 0.0043(18) 0.0060(18)
C78 0.020(2) 0.023(2) 0.018(2) -0.002(2) 0.0058(19) 0.0046(19)
C79 0.024(2) 0.020(2) 0.015(2) -0.0053(19) 0.0009(19) 0.0021(19)
C80 0.016(2) 0.020(2) 0.015(2) 0.0008(18) 0.0008(18) 0.0019(18)
C81 0.012(2) 0.011(2) 0.016(2) -0.0017(17) 0.0004(17) -0.0038(16)
C82 0.014(2) 0.020(2) 0.017(2) -0.0035(19) 0.0032(17) -0.0019(18)
C83 0.015(2) 0.019(2) 0.020(2) 0.0047(19) -0.0009(18) -0.0036(19)
C84 0.019(2) 0.025(2) 0.012(2) 0.0018(19) -0.0005(18) -0.0027(19)
C85 0.017(2) 0.021(2) 0.017(2) -0.0042(19) 0.0041(18) -0.0021(18)
C86 0.017(2) 0.020(2) 0.020(2) 0.0030(19) -0.0016(18) -0.0027(19)

loop_
_atom_type_symbol
_atom_type_description
_atom_type_scat_dispersion_real
_atom_type_scat_dispersion_imag
_atom_type_scat_source
C C 0.0033 0.0016 'International Tables Vol C Tables 4.2.6.8 and 6.1.1.4'
H H 0.0000 0.0000 'International Tables Vol C Tables 4.2.6.8 and 6.1.1.4'
B B 0.0013 0.0007 'International Tables Vol C Tables 4.2.6.8 and 6.1.1.4'
Cl Cl 0.1484 0.1585 'International Tables Vol C Tables 4.2.6.8 and 6.1.1.4'
N N 0.0061 0.0033 'International Tables Vol C Tables 4.2.6.8 and 6.1.1.4'
O O 0.0106 0.0060 'International Tables Vol C Tables 4.2.6.8 and 6.1.1.4'
Si Si 0.0817 0.0704 'International Tables Vol C Tables 4.2.6.8 and 6.1.1.4'
Ti Ti 0.2776 0.4457 'International Tables Vol C Tables 4.2.6.8 and 6.1.1.4'

loop_
_geom_angle_atom_site_label_1
_geom_angle_atom_site_label_2
_geom_angle_atom_site_label_3
_geom_angle
N3 Ti1 N2 111.46(15)
N3 Ti1 N1 120.36(15)
N2 Ti1 N1 116.40(14)
N3 Ti1 O1 98.06(14)
N2 Ti1 O1 110.25(13)
N1 Ti1 O1 96.82(13)
N3 Ti1 N4 78.39(14)
N2 Ti1 N4 79.91(13)
N1 Ti1 N4 77.16(13)
O1 Ti1 N4 169.80(12)
N1 Si1 C8 108.12(19)
N1 Si1 C9 111.05(18)
C8 Si1 C9 111.7(2)
N1 Si1 C7 111.27(19)
C8 Si1 C7 108.8(2)
C9 Si1 C7 105.9(2)
N2 Si2 C10 112.65(18)
N2 Si2 C12 108.64(18)
C10 Si2 C12 111.8(2)
N2 Si2 C11 109.51(18)
C10 Si2 C11 105.6(2)
C12 Si2 C11 108.5(2)
N3 Si3 C14A 113.0(5)
N3 Si3 C15B 112.0(3)
N3 Si3 C13 107.6(2)
C14A Si3 C13 122.0(6)
C15B Si3 C13 117.8(4)
N3 Si3 C15A 108.9(5)
C14A Si3 C15A 105.8(7)
C13 Si3 C15A 97.9(7)
N3 Si3 C14B 108.7(3)
C15B Si3 C14B 105.2(4)
C13 Si3 C14B 105.1(3)
C16 O1 C18 113.3(3)
C16 O1 Ti1 117.7(2)
C18 O1 Ti1 127.9(2)
C1 N1 Si1 116.4(3)
C1 N1 Ti1 111.8(3)
Si1 N1 Ti1 127.63(19)
C4 N2 Si2 111.1(3)
C4 N2 Ti1 107.7(2)
Si2 N2 Ti1 138.83(19)
C5 N3 Si3 113.8(3)
C5 N3 Ti1 112.0(3)
Si3 N3 Ti1 132.1(2)
C3 N4 C6 111.8(3)
C3 N4 C2 112.6(3)
C6 N4 C2 112.0(3)
C3 N4 Ti1 105.0(2)
C6 N4 Ti1 107.5(3)
C2 N4 Ti1 107.5(2)
N1 C1 C2 106.7(3)
N1 C1 H1A 110.4
C2 C1 H1A 110.4
N1 C1 H1B 110.4
C2 C1 H1B 110.4
H1A C1 H1B 108.6
N4 C2 C1 106.7(3)
N4 C2 H2A 110.4
C1 C2 H2A 110.4
N4 C2 H2B 110.4
C1 C2 H2B 110.4
H2A C2 H2B 108.6
N4 C3 C4 107.9(3)
N4 C3 H3A 110.1
C4 C3 H3A 110.1
N4 C3 H3B 110.1
C4 C3 H3B 110.1
H3A C3 H3B 108.4
N2 C4 C3 107.0(3)
N2 C4 H4A 110.3
C3 C4 H4A 110.3
N2 C4 H4B 110.3
C3 C4 H4B 110.3
H4A C4 H4B 108.6
N3 C5 C6 106.8(4)
N3 C5 H5A 110.4
C6 C5 H5A 110.4
N3 C5 H5B 110.4
C6 C5 H5B 110.4
H5A C5 H5B 108.6
N4 C6 C5 105.8(3)
N4 C6 H6A 110.6
C5 C6 H6A 110.6
N4 C6 H6B 110.6
C5 C6 H6B 110.6
H6A C6 H6B 108.7
Si1 C7 H7A 109.5
Si1 C7 H7B 109.5
H7A C7 H7B 109.5
Si1 C7 H7C 109.5
H7A C7 H7C 109.5
H7B C7 H7C 109.5
Si1 C8 H8A 109.5
Si1 C8 H8B 109.5
H8A C8 H8B 109.5
Si1 C8 H8C 109.5
H8A C8 H8C 109.5
H8B C8 H8C 109.5
Si1 C9 H9A 109.5
Si1 C9 H9B 109.5
H9A C9 H9B 109.5
Si1 C9 H9C 109.5
H9A C9 H9C 109.5
H9B C9 H9C 109.5
Si2 C10 H10A 109.5
Si2 C10 H10B 109.5
H10A C10 H10B 109.5
Si2 C10 H10C 109.5
H10A C10 H10C 109.5
H10B C10 H10C 109.5
Si2 C11 H11A 109.5
Si2 C11 H11B 109.5
H11A C11 H11B 109.5
Si2 C11 H11C 109.5
H11A C11 H11C 109.5
H11B C11 H11C 109.5
Si2 C12 H12A 109.5
Si2 C12 H12B 109.5
H12A C12 H12B 109.5
Si2 C12 H12C 109.5
H12A C12 H12C 109.5
H12B C12 H12C 109.5
Si3 C13 H13A 109.5
Si3 C13 H13B 109.5
H13A C13 H13B 109.5
Si3 C13 H13C 109.5
H13A C13 H13C 109.5
H13B C13 H13C 109.5
Si3 C14A H14A 109.5
Si3 C14A H14B 109.5
H14A C14A H14B 109.5
Si3 C14A H14C 109.5
H14A C14A H14C 109.5
H14B C14A H14C 109.5
Si3 C15A H15A 109.5
Si3 C15A H15B 109.5
H15A C15A H15B 109.5
Si3 C15A H15C 109.5
H15A C15A H15C 109.5
H15B C15A H15C 109.5
Si3 C14B H14D 109.5
Si3 C14B H14E 109.5
H14D C14B H14E 109.5
Si3 C14B H14F 109.5
H14D C14B H14F 109.5
H14E C14B H14F 109.5
Si3 C15B H15D 109.5
Si3 C15B H15E 109.5
H15D C15B H15E 109.5
Si3 C15B H15F 109.5
H15D C15B H15F 109.5
H15E C15B H15F 109.5
O1 C16 C17 113.1(4)
O1 C16 H16A 109.0
C17 C16 H16A 109.0
O1 C16 H16B 109.0
C17 C16 H16B 109.0
H16A C16 H16B 107.8
C16 C17 H17A 109.5
C16 C17 H17B 109.5
H17A C17 H17B 109.5
C16 C17 H17C 109.5
H17A C17 H17C 109.5
H17B C17 H17C 109.5
O1 C18 C19 114.4(4)
O1 C18 H18A 108.7
C19 C18 H18A 108.7
O1 C18 H18B 108.7
C19 C18 H18B 108.7
H18A C18 H18B 107.6
C18 C19 H19A 109.5
C18 C19 H19B 109.5
H19A C19 H19B 109.5
C18 C19 H19C 109.5
H19A C19 H19C 109.5
H19B C19 H19C 109.5
C38 B1 C32 102.2(3)
C38 B1 C20 111.9(3)
C32 B1 C20 111.5(3)
C38 B1 C26 113.1(3)
C32 B1 C26 115.0(3)
C20 B1 C26 103.5(3)
C25 C20 C21 116.5(4)
C25 C20 B1 121.3(4)
C21 C20 B1 121.9(4)
C22 C21 C20 121.8(4)
C22 C21 H21 119.1
C20 C21 H21 119.1
C23 C22 C21 121.0(4)
C23 C22 Cl1 118.9(3)
C21 C22 Cl1 120.1(3)
C22 C23 C24 117.8(4)
C22 C23 H23 121.1
C24 C23 H23 121.1
C23 C24 C25 121.5(4)
C23 C24 Cl2 118.7(3)
C25 C24 Cl2 119.8(3)
C20 C25 C24 121.4(4)
C20 C25 H25 119.3
C24 C25 H25 119.3
C27 C26 C31 116.1(4)
C27 C26 B1 120.3(4)
C31 C26 B1 123.1(4)
C28 C27 C26 122.3(4)
C28 C27 H27 118.8
C26 C27 H27 118.8
C27 C28 C29 121.5(4)
C27 C28 Cl3 119.9(3)
C29 C28 Cl3 118.7(3)
C30 C29 C28 116.6(4)
C30 C29 H29 121.7
C28 C29 H29 121.7
C29 C30 C31 122.0(4)
C29 C30 Cl4 117.5(3)
C31 C30 Cl4 120.5(3)
C30 C31 C26 121.5(4)
C30 C31 H31 119.2
C26 C31 H31 119.2
C37 C32 C33 115.7(4)
C37 C32 B1 125.6(4)
C33 C32 B1 118.0(4)
C34 C33 C32 121.9(4)
C34 C33 H33 119.0
C32 C33 H33 119.0
C33 C34 C35 121.9(4)
C33 C34 Cl5 119.9(3)
C35 C34 Cl5 118.3(3)
C36 C35 C34 116.6(4)
C36 C35 H35 121.7
C34 C35 H35 121.7
C35 C36 C37 122.4(4)
C35 C36 Cl6 117.4(3)
C37 C36 Cl6 120.2(3)
C36 C37 C32 121.5(4)
C36 C37 H37 119.3
C32 C37 H37 119.3
C43 C38 C39 115.9(4)
C43 C38 B1 121.5(4)
C39 C38 B1 122.2(4)
C40 C39 C38 120.4(4)
C40 C39 H39 119.8
C38 C39 H39 119.8
C41 C40 C39 122.6(4)
C41 C40 Cl7 118.0(3)
C39 C40 Cl7 119.4(3)
C40 C41 C42 117.1(4)
C40 C41 H41 121.5
C42 C41 H41 121.5
C43 C42 C41 121.4(4)
C43 C42 Cl8 119.3(3)
C41 C42 Cl8 119.3(3)
C42 C43 C38 122.5(4)
C42 C43 H43 118.7
C38 C43 H43 118.7
N6 Ti2 N5 116.60(14)
N6 Ti2 N7A 121.20(18)
N5 Ti2 N7A 110.96(17)
N6 Ti2 N7B 104.1(6)
N5 Ti2 N7B 125.4(5)
N6 Ti2 O2 97.62(13)
N5 Ti2 O2 102.63(13)
N7A Ti2 O2 103.83(16)
N7B Ti2 O2 106.4(5)
N6 Ti2 N8 77.28(14)
N5 Ti2 N8 79.21(13)
N7A Ti2 N8 79.79(16)
N7B Ti2 N8 76.0(5)
O2 Ti2 N8 174.83(12)
N7A Si4A C50 113.7(2)
N7A Si4A C51 108.4(2)
C50 Si4A C51 109.4(2)
N7A Si4A C52A 109.5(2)
C50 Si4A C52A 104.3(2)
C51 Si4A C52A 111.6(2)
C51 Si4B N7B 125.4(7)
C51 Si4B C52B 111.9(9)
N7B Si4B C52B 107.5(11)
C51 Si4B C50 110.6(4)
N7B Si4B C50 105.2(7)
C52B Si4B C50 90.3(8)
N6 Si5 C55 108.83(18)
N6 Si5 C54 109.29(19)
C55 Si5 C54 112.8(2)
N6 Si5 C53 111.23(19)
C55 Si5 C53 107.6(2)
C54 Si5 C53 107.1(2)
N5 Si6 C58 109.62(18)
N5 Si6 C57 109.31(19)
C58 Si6 C57 109.9(2)
N5 Si6 C56 111.90(19)
C58 Si6 C56 106.9(2)
C57 Si6 C56 109.1(2)
C61 O2 C59 114.7(3)
C61 O2 Ti2 115.5(3)
C59 O2 Ti2 129.6(3)
C44 N5 Si6 113.9(3)
C44 N5 Ti2 110.8(2)
Si6 N5 Ti2 132.34(19)
C46B N6 Si5 103.1(14)
C46A N6 Si5 115.8(4)
C46B N6 Ti2 124.3(13)
C46A N6 Ti2 110.8(3)
Si5 N6 Ti2 130.08(19)
C48A N7A Si4A 116.6(3)
C48A N7A Ti2 111.5(3)
Si4A N7A Ti2 131.2(3)
C48B N7B Si4B 109.5(14)
C48B N7B Ti2 117.8(14)
Si4B N7B Ti2 127.9(10)
C47 N8 C49 112.5(3)
C47 N8 C45 112.6(3)
C49 N8 C45 112.1(3)
C47 N8 Ti2 107.7(2)
C49 N8 Ti2 105.3(2)
C45 N8 Ti2 106.0(2)
N5 C44 C45 106.9(3)
N5 C44 H44A 110.3
C45 C44 H44A 110.3
N5 C44 H44B 110.3
C45 C44 H44B 110.3
H44A C44 H44B 108.6
N8 C45 C44 107.7(3)
N8 C45 H45A 110.2
C44 C45 H45A 110.2
N8 C45 H45B 110.2
C44 C45 H45B 110.2
H45A C45 H45B 108.5
N6 C46A C47 107.0(5)
N6 C46A H46A 110.3
C47 C46A H46A 110.3
N6 C46A H46B 110.3
C47 C46A H46B 110.3
H46A C46A H46B 108.6
N6 C46B C47 99.3(18)
N6 C46B H46C 111.9
C47 C46B H46C 111.9
N6 C46B H46D 111.9
C47 C46B H46D 111.9
H46C C46B H46D 109.6
N8 C47 C46A 106.1(4)
N8 C47 C46B 112.9(12)
N8 C47 H47A 110.5
C46A C47 H47A 110.5
N8 C47 H47B 110.5
C46A C47 H47B 110.5
H47A C47 H47B 108.7
N8 C47 H47C 109.0
C46B C47 H47C 109.0
N8 C47 H47D 109.0
C46B C47 H47D 109.0
H47C C47 H47D 107.8
N7A C48A C49 105.9(4)
N7A C48A H48A 110.6
C49 C48A H48A 110.6
N7A C48A H48B 110.6
C49 C48A H48B 110.6
H48A C48A H48B 108.7
N7B C48B C49 107.5(17)
N7B C48B H48C 110.2
C49 C48B H48C 110.2
N7B C48B H48D 110.2
C49 C48B H48D 110.2
H48C C48B H48D 108.5
C48B C49 N8 103.3(10)
N8 C49 C48A 108.3(3)
N8 C49 H49A 110.0
C48A C49 H49A 110.0
N8 C49 H49B 110.0
C48A C49 H49B 110.0
H49A C49 H49B 108.4
C48B C49 H49C 111.1
N8 C49 H49C 111.1
C48B C49 H49D 111.1
N8 C49 H49D 111.1
H49C C49 H49D 109.1
Si4A C50 H50A 109.5
Si4A C50 H50B 109.5
H50A C50 H50B 109.5
Si4A C50 H50C 109.5
H50A C50 H50C 109.5
H50B C50 H50C 109.5
Si4B C50 H50D 109.5
Si4B C50 H50E 109.5
H50D C50 H50E 109.5
Si4B C50 H50F 109.5
H50D C50 H50F 109.5
H50E C50 H50F 109.5
Si4A C51 H51A 109.5
Si4A C51 H51B 109.5
H51A C51 H51B 109.5
Si4A C51 H51C 109.5
H51A C51 H51C 109.5
H51B C51 H51C 109.5
Si4B C51 H51D 109.5
Si4B C51 H51E 109.5
H51D C51 H51E 109.5
Si4B C51 H51F 109.5
H51D C51 H51F 109.5
H51E C51 H51F 109.5
Si4A C52A H52A 109.9
Si4A C52A H52B 109.0
H52A C52A H52B 109.5
Si4A C52A H52C 109.6
H52A C52A H52C 109.5
H52B C52A H52C 109.5
Si4B C52B H52D 109.5
Si4B C52B H52E 109.5
H52D C52B H52E 109.5
Si4B C52B H52F 109.5
H52D C52B H52F 109.5
H52E C52B H52F 109.5
Si5 C53 H53A 109.5
Si5 C53 H53B 109.5
H53A C53 H53B 109.5
Si5 C53 H53C 109.5
H53A C53 H53C 109.5
H53B C53 H53C 109.5
Si5 C54 H54A 109.5
Si5 C54 H54B 109.5
H54A C54 H54B 109.5
Si5 C54 H54C 109.5
H54A C54 H54C 109.5
H54B C54 H54C 109.5
Si5 C55 H55A 109.5
Si5 C55 H55B 109.5
H55A C55 H55B 109.5
Si5 C55 H55C 109.5
H55A C55 H55C 109.5
H55B C55 H55C 109.5
Si6 C56 H56A 109.5
Si6 C56 H56B 109.5
H56A C56 H56B 109.5
Si6 C56 H56C 109.5
H56A C56 H56C 109.5
H56B C56 H56C 109.5
Si6 C57 H57A 109.5
Si6 C57 H57B 109.5
H57A C57 H57B 109.5
Si6 C57 H57C 109.5
H57A C57 H57C 109.5
H57B C57 H57C 109.5
Si6 C58 H58A 109.5
Si6 C58 H58B 109.5
H58A C58 H58B 109.5
Si6 C58 H58C 109.5
H58A C58 H58C 109.5
H58B C58 H58C 109.5
O2 C59 C60 113.5(4)
O2 C59 H59A 108.9
C60 C59 H59A 108.9
O2 C59 H59B 108.9
C60 C59 H59B 108.9
H59A C59 H59B 107.7
C59 C60 H60A 109.5
C59 C60 H60B 109.5
H60A C60 H60B 109.5
C59 C60 H60C 109.5
H60A C60 H60C 109.5
H60B C60 H60C 109.5
O2 C61 C62 115.6(4)
O2 C61 H61A 108.4
C62 C61 H61A 108.4
O2 C61 H61B 108.4
C62 C61 H61B 108.4
H61A C61 H61B 107.4
C61 C62 H62A 109.5
C61 C62 H62B 109.5
H62A C62 H62B 109.5
C61 C62 H62C 109.5
H62A C62 H62C 109.5
H62B C62 H62C 109.5
C63 B2 C81 110.9(3)
C63 B2 C75 105.0(3)
C81 B2 C75 113.3(3)
C63 B2 C69 113.6(3)
C81 B2 C69 102.7(3)
C75 B2 C69 111.6(3)
C64 C63 C68 115.1(4)
C64 C63 B2 122.7(4)
C68 C63 B2 121.9(4)
C65 C64 C63 121.4(4)
C65 C64 H64 119.3
C63 C64 H64 119.3
C66 C65 C64 123.0(4)
C66 C65 Cl9 118.3(3)
C64 C65 Cl9 118.7(3)
C65 C66 C67 116.6(4)
C65 C66 H66 121.7
C67 C66 H66 121.7
C68 C67 C66 121.4(4)
C68 C67 Cl10 119.7(3)
C66 C67 Cl10 118.8(3)
C67 C68 C63 122.5(4)
C67 C68 H68 118.8
C63 C68 H68 118.8
C70 C69 C74 116.6(4)
C70 C69 B2 124.8(4)
C74 C69 B2 117.9(3)
C69 C70 C71 121.1(4)
C69 C70 H70 119.5
C71 C70 H70 119.5
C72 C71 C70 121.6(4)
C72 C71 Cl11 118.3(3)
C70 C71 Cl11 120.1(3)
C73 C72 C71 118.2(4)
C73 C72 H72 120.9
C71 C72 H72 120.9
C72 C73 C74 121.4(4)
C72 C73 Cl12 119.0(3)
C74 C73 Cl12 119.5(3)
C73 C74 C69 121.1(4)
C73 C74 H74 119.5
C69 C74 H74 119.5
C80 C75 C76 115.8(4)
C80 C75 B2 124.0(3)
C76 C75 B2 120.1(4)
C77 C76 C75 121.5(4)
C77 C76 H76 119.2
C75 C76 H76 119.2
C76 C77 C78 122.0(4)
C76 C77 Cl14 119.5(3)
C78 C77 Cl14 118.4(3)
C77 C78 C79 116.6(4)
C77 C78 H78 121.7
C79 C78 H78 121.7
C80 C79 C78 122.3(4)
C80 C79 Cl13 120.2(3)
C78 C79 Cl13 117.5(3)
C79 C80 C75 121.7(4)
C79 C80 H80 119.2
C75 C80 H80 119.2
C82 C81 C86 115.6(4)
C82 C81 B2 126.2(4)
C86 C81 B2 118.1(3)
C81 C82 C83 121.6(4)
C81 C82 H82 119.2
C83 C82 H82 119.2
C84 C83 C82 122.2(4)
C84 C83 Cl15 119.0(3)
C82 C83 Cl15 118.8(3)
C83 C84 C85 116.6(4)
C83 C84 H84 121.7
C85 C84 H84 121.7
C86 C85 C84 121.4(4)
C86 C85 Cl16 119.3(3)
C84 C85 Cl16 119.3(3)
C85 C86 C81 122.6(4)
C85 C86 H86 118.7
C81 C86 H86 118.7

loop_
_geom_bond_atom_site_label_1
_geom_bond_atom_site_label_2
_geom_bond_distance
Ti1 N3 1.898(3)
Ti1 N2 1.909(3)
Ti1 N1 1.920(3)
Ti1 O1 2.091(3)
Ti1 N4 2.316(3)
Si1 N1 1.764(4)
Si1 C8 1.852(4)
Si1 C9 1.863(4)
Si1 C7 1.867(4)
Si2 N2 1.769(3)
Si2 C10 1.855(4)
Si2 C12 1.856(5)
Si2 C11 1.883(5)
Si3 N3 1.765(4)
Si3 C14A 1.770(13)
Si3 C15B 1.841(9)
Si3 C13 1.851(5)
Si3 C15A 1.920(16)
Si3 C14B 1.943(8)
O1 C16 1.453(5)
O1 C18 1.484(5)
N1 C1 1.459(5)
N2 C4 1.503(5)
N3 C5 1.489(5)
N4 C3 1.491(5)
N4 C6 1.491(5)
N4 C2 1.498(5)
C1 C2 1.523(5)
C1 H1A 0.9900
C1 H1B 0.9900
C2 H2A 0.9900
C2 H2B 0.9900
C3 C4 1.507(5)
C3 H3A 0.9900
C3 H3B 0.9900
C4 H4A 0.9900
C4 H4B 0.9900
C5 C6 1.529(6)
C5 H5A 0.9900
C5 H5B 0.9900
C6 H6A 0.9900
C6 H6B 0.9900
C7 H7A 0.9800
C7 H7B 0.9800
C7 H7C 0.9800
C8 H8A 0.9800
C8 H8B 0.9800
C8 H8C 0.9800
C9 H9A 0.9800
C9 H9B 0.9800
C9 H9C 0.9800
C10 H10A 0.9800
C10 H10B 0.9800
C10 H10C 0.9800
C11 H11A 0.9800
C11 H11B 0.9800
C11 H11C 0.9800
C12 H12A 0.9800
C12 H12B 0.9800
C12 H12C 0.9800
C13 H13A 0.9800
C13 H13B 0.9800
C13 H13C 0.9800
C14A H14A 0.9800
C14A H14B 0.9800
C14A H14C 0.9800
C15A H15A 0.9800
C15A H15B 0.9800
C15A H15C 0.9800
C14B H14D 0.9800
C14B H14E 0.9800
C14B H14F 0.9800
C15B H15D 0.9800
C15B H15E 0.9800
C15B H15F 0.9800
C16 C17 1.512(6)
C16 H16A 0.9900
C16 H16B 0.9900
C17 H17A 0.9800
C17 H17B 0.9800
C17 H17C 0.9800
C18 C19 1.510(7)
C18 H18A 0.9900
C18 H18B 0.9900
C19 H19A 0.9800
C19 H19B 0.9800
C19 H19C 0.9800
Cl1 C22 1.739(4)
Cl2 C24 1.738(4)
Cl3 C28 1.745(4)
Cl4 C30 1.747(4)
Cl5 C34 1.757(4)
Cl6 C36 1.752(4)
Cl7 C40 1.753(4)
Cl8 C42 1.746(4)
B1 C38 1.629(6)
B1 C32 1.635(6)
B1 C20 1.644(6)
B1 C26 1.651(6)
C20 C25 1.390(5)
C20 C21 1.397(5)
C21 C22 1.389(5)
C21 H21 0.9500
C22 C23 1.379(5)
C23 C24 1.381(5)
C23 H23 0.9500
C24 C25 1.392(5)
C25 H25 0.9500
C26 C27 1.392(5)
C26 C31 1.394(5)
C27 C28 1.379(5)
C27 H27 0.9500
C28 C29 1.393(5)
C29 C30 1.382(5)
C29 H29 0.9500
C30 C31 1.388(5)
C31 H31 0.9500
C32 C37 1.397(5)
C32 C33 1.400(5)
C33 C34 1.381(5)
C33 H33 0.9500
C34 C35 1.384(5)
C35 C36 1.375(5)
C35 H35 0.9500
C36 C37 1.385(5)
C37 H37 0.9500
C38 C43 1.392(5)
C38 C39 1.415(5)
C39 C40 1.380(5)
C39 H39 0.9500
C40 C41 1.377(6)
C41 C42 1.378(6)
C41 H41 0.9500
C42 C43 1.371(5)
C43 H43 0.9500
Ti2 N6 1.898(3)
Ti2 N5 1.904(3)
Ti2 N7A 1.935(4)
Ti2 N7B 1.940(17)
Ti2 O2 2.098(3)
Ti2 N8 2.329(3)
Si4A N7A 1.764(5)
Si4A C50 1.841(5)
Si4A C51 1.863(5)
Si4A C52A 1.879(5)
Si4B C51 1.746(9)
Si4B N7B 1.807(19)
Si4B C52B 1.82(2)
Si4B C50 1.929(9)
Si5 N6 1.773(4)
Si5 C55 1.853(4)
Si5 C54 1.855(4)
Si5 C53 1.868(4)
Si6 N5 1.743(3)
Si6 C58 1.859(4)
Si6 C57 1.862(4)
Si6 C56 1.874(4)
O2 C61 1.461(5)
O2 C59 1.464(5)
N5 C44 1.494(5)
N6 C46B 1.44(3)
N6 C46A 1.496(8)
N7A C48A 1.481(6)
N7B C48B 1.45(3)
N8 C47 1.469(5)
N8 C49 1.484(5)
N8 C45 1.493(5)
C44 C45 1.532(6)
C44 H44A 0.9900
C44 H44B 0.9900
C45 H45A 0.9900
C45 H45B 0.9900
C46A C47 1.500(8)
C46A H46A 0.9900
C46A H46B 0.9900
C46B C47 1.71(3)
C46B H46C 0.9900
C46B H46D 0.9900
C47 H47A 0.9900
C47 H47B 0.9900
C47 H47C 0.9900
C47 H47D 0.9900
C48A C49 1.557(6)
C48A H48A 0.9900
C48A H48B 0.9900
C48B C49 1.47(2)
C48B H48C 0.9900
C48B H48D 0.9900
C49 H49A 0.9900
C49 H49B 0.9900
C49 H49C 0.9900
C49 H49D 0.9900
C50 H50A 0.9800
C50 H50B 0.9800
C50 H50C 0.9800
C50 H50D 0.9800
C50 H50E 0.9800
C50 H50F 0.9800
C51 H51A 0.9800
C51 H51B 0.9800
C51 H51C 0.9800
C51 H51D 0.9800
C51 H51E 0.9800
C51 H51F 0.9800
C52A H52A 0.9801
C52A H52B 0.9800
C52A H52C 0.9800
C52B H52D 0.9800
C52B H52E 0.9800
C52B H52F 0.9800
C53 H53A 0.9800
C53 H53B 0.9800
C53 H53C 0.9800
C54 H54A 0.9800
C54 H54B 0.9800
C54 H54C 0.9800
C55 H55A 0.9800
C55 H55B 0.9800
C55 H55C 0.9800
C56 H56A 0.9800
C56 H56B 0.9800
C56 H56C 0.9800
C57 H57A 0.9800
C57 H57B 0.9800
C57 H57C 0.9800
C58 H58A 0.9800
C58 H58B 0.9800
C58 H58C 0.9800
C59 C60 1.505(6)
C59 H59A 0.9900
C59 H59B 0.9900
C60 H60A 0.9800
C60 H60B 0.9800
C60 H60C 0.9800
C61 C62 1.477(6)
C61 H61A 0.9900
C61 H61B 0.9900
C62 H62A 0.9800
C62 H62B 0.9800
C62 H62C 0.9800
B2 C63 1.629(6)
B2 C81 1.637(6)
B2 C75 1.642(6)
B2 C69 1.645(6)
Cl9 C65 1.762(4)
Cl10 C67 1.749(4)
Cl11 C71 1.743(4)
Cl12 C73 1.749(4)
Cl13 C79 1.753(4)
Cl14 C77 1.746(4)
Cl15 C83 1.755(4)
Cl16 C85 1.753(4)
C63 C64 1.398(5)
C63 C68 1.405(5)
C64 C65 1.373(5)
C64 H64 0.9500
C65 C66 1.371(6)
C66 C67 1.383(6)
C66 H66 0.9500
C67 C68 1.373(5)
C68 H68 0.9500
C69 C70 1.390(5)
C69 C74 1.418(5)
C70 C71 1.394(5)
C70 H70 0.9500
C71 C72 1.378(5)
C72 C73 1.373(5)
C72 H72 0.9500
C73 C74 1.386(5)
C74 H74 0.9500
C75 C80 1.395(5)
C75 C76 1.413(5)
C76 C77 1.378(5)
C76 H76 0.9500
C77 C78 1.382(6)
C78 C79 1.385(5)
C78 H78 0.9500
C79 C80 1.376(5)
C80 H80 0.9500
C81 C82 1.380(5)
C81 C86 1.403(5)
C82 C83 1.398(5)
C82 H82 0.9500
C83 C84 1.375(5)
C84 C85 1.388(5)
C84 H84 0.9500
C85 C86 1.375(5)
C86 H86 0.9500

loop_
_geom_torsion_atom_site_label_1
_geom_torsion_atom_site_label_2
_geom_torsion_atom_site_label_3
_geom_torsion_atom_site_label_4
_geom_torsion
C8 Si1 N1 C1 158.4(3)
C9 Si1 N1 C1 -78.7(3)
C7 Si1 N1 C1 39.1(3)
C8 Si1 N1 Ti1 3.6(3)
C9 Si1 N1 Ti1 126.5(2)
C7 Si1 N1 Ti1 -115.8(2)
C10 Si2 N2 C4 161.2(3)
C12 Si2 N2 C4 -74.3(3)
C11 Si2 N2 C4 44.0(3)
C10 Si2 N2 Ti1 1.8(4)
C12 Si2 N2 Ti1 126.3(3)
C11 Si2 N2 Ti1 -115.4(3)
C14A Si3 N3 C5 135.6(8)
C15B Si3 N3 C5 44.2(6)
C13 Si3 N3 C5 -86.7(4)
C15A Si3 N3 C5 18.4(8)
C14B Si3 N3 C5 159.9(4)
C14A Si3 N3 Ti1 -26.6(8)
C15B Si3 N3 Ti1 -118.0(5)
C13 Si3 N3 Ti1 111.0(3)
C15A Si3 N3 Ti1 -143.8(8)
C14B Si3 N3 Ti1 -2.3(4)
N2 Ti1 N3 C5 40.4(3)
N1 Ti1 N3 C5 -101.2(3)
O1 Ti1 N3 C5 155.9(3)
N4 Ti1 N3 C5 -33.8(3)
N2 Ti1 N3 Si3 -157.2(2)
N1 Ti1 N3 Si3 61.2(3)
O1 Ti1 N3 Si3 -41.6(3)
N4 Ti1 N3 Si3 128.7(3)
Si1 N1 C1 C2 -96.4(4)
Ti1 N1 C1 C2 62.3(4)
C3 N4 C2 C1 135.7(4)
C6 N4 C2 C1 -97.3(4)
Ti1 N4 C2 C1 20.5(4)
N1 C1 C2 N4 -50.3(4)
C6 N4 C3 C4 138.6(4)
C2 N4 C3 C4 -94.3(4)
Ti1 N4 C3 C4 22.4(4)
Si2 N2 C4 C3 -102.9(3)
Ti1 N2 C4 C3 63.0(3)
N4 C3 C4 N2 -53.9(4)
Si3 N3 C5 C6 -105.7(3)
Ti1 N3 C5 C6 60.2(4)
C3 N4 C6 C5 -89.5(4)
C2 N4 C6 C5 143.0(4)
Ti1 N4 C6 C5 25.2(4)
N3 C5 C6 N4 -52.4(4)
C18 O1 C16 C17 66.0(5)
Ti1 O1 C16 C17 -102.9(4)
C16 O1 C18 C19 43.0(6)
Ti1 O1 C18 C19 -149.4(4)
C38 B1 C20 C25 147.1(4)
C32 B1 C20 C25 33.4(5)
C26 B1 C20 C25 -90.8(4)
C38 B1 C20 C21 -38.6(5)
C32 B1 C20 C21 -152.3(4)
C26 B1 C20 C21 83.5(4)
C25 C20 C21 C22 -0.2(6)
B1 C20 C21 C22 -174.7(4)
C20 C21 C22 C23 0.3(6)
C20 C21 C22 Cl1 179.8(3)
C21 C22 C23 C24 -0.4(6)
Cl1 C22 C23 C24 -179.9(3)
C22 C23 C24 C25 0.3(6)
C22 C23 C24 Cl2 -178.3(3)
C21 C20 C25 C24 0.1(6)
B1 C20 C25 C24 174.7(4)
C23 C24 C25 C20 -0.2(6)
Cl2 C24 C25 C20 178.4(3)
C38 B1 C26 C27 32.1(5)
C32 B1 C26 C27 149.0(4)
C20 B1 C26 C27 -89.1(4)
C38 B1 C26 C31 -156.9(4)
C32 B1 C26 C31 -40.0(5)
C20 B1 C26 C31 81.8(4)
C31 C26 C27 C28 -0.9(6)
B1 C26 C27 C28 170.6(4)
C26 C27 C28 C29 0.2(6)
C26 C27 C28 Cl3 -179.8(3)
C27 C28 C29 C30 1.4(6)
Cl3 C28 C29 C30 -178.6(3)
C28 C29 C30 C31 -2.4(6)
C28 C29 C30 Cl4 178.9(3)
C29 C30 C31 C26 1.8(6)
Cl4 C30 C31 C26 -179.6(3)
C27 C26 C31 C30 -0.1(6)
B1 C26 C31 C30 -171.4(4)
C38 B1 C32 C37 97.4(4)
C20 B1 C32 C37 -142.9(4)
C26 B1 C32 C37 -25.5(6)
C38 B1 C32 C33 -72.4(4)
C20 B1 C32 C33 47.2(5)
C26 B1 C32 C33 164.6(3)
C37 C32 C33 C34 -1.2(6)
B1 C32 C33 C34 169.7(4)
C32 C33 C34 C35 1.1(6)
C32 C33 C34 Cl5 -177.9(3)
C33 C34 C35 C36 0.1(6)
Cl5 C34 C35 C36 179.0(3)
C34 C35 C36 C37 -1.1(6)
C34 C35 C36 Cl6 179.8(3)
C35 C36 C37 C32 1.0(6)
Cl6 C36 C37 C32 -179.9(3)
C33 C32 C37 C36 0.2(6)
B1 C32 C37 C36 -169.9(4)
C32 B1 C38 C43 87.2(4)
C20 B1 C38 C43 -32.2(5)
C26 B1 C38 C43 -148.6(4)
C32 B1 C38 C39 -84.9(4)
C20 B1 C38 C39 155.7(4)
C26 B1 C38 C39 39.3(5)
C43 C38 C39 C40 0.6(6)
B1 C38 C39 C40 173.1(4)
C38 C39 C40 C41 -1.0(6)
C38 C39 C40 Cl7 178.8(3)
C39 C40 C41 C42 -0.2(6)
Cl7 C40 C41 C42 180.0(3)
C40 C41 C42 C43 1.9(6)
C40 C41 C42 Cl8 179.9(3)
C41 C42 C43 C38 -2.4(6)
Cl8 C42 C43 C38 179.6(3)
C39 C38 C43 C42 1.1(6)
B1 C38 C43 C42 -171.5(4)
C58 Si6 N5 C44 -167.7(3)
C57 Si6 N5 C44 71.8(3)
C56 Si6 N5 C44 -49.2(3)
C58 Si6 N5 Ti2 -9.4(3)
C57 Si6 N5 Ti2 -129.9(3)
C56 Si6 N5 Ti2 109.0(3)
C55 Si5 N6 C46B -168.0(14)
C54 Si5 N6 C46B 68.5(14)
C53 Si5 N6 C46B -49.6(14)
C55 Si5 N6 C46A -163.2(4)
C54 Si5 N6 C46A 73.3(4)
C53 Si5 N6 C46A -44.8(4)
C55 Si5 N6 Ti2 -5.7(3)
C54 Si5 N6 Ti2 -129.3(2)
C53 Si5 N6 Ti2 112.7(3)
N5 Ti2 N6 C46B 107.1(17)
N7A Ti2 N6 C46B -33.4(17)
N7B Ti2 N6 C46B -35.5(18)
O2 Ti2 N6 C46B -144.6(17)
N8 Ti2 N6 C46B 36.2(17)
N5 Ti2 N6 C46A 106.5(4)
N7A Ti2 N6 C46A -33.9(4)
N7B Ti2 N6 C46A -36.1(7)
O2 Ti2 N6 C46A -145.2(4)
N8 Ti2 N6 C46A 35.6(4)
N5 Ti2 N6 Si5 -51.8(3)
N7A Ti2 N6 Si5 167.7(2)
N7B Ti2 N6 Si5 165.5(6)
O2 Ti2 N6 Si5 56.4(2)
N8 Ti2 N6 Si5 -122.7(2)
C50 Si4A N7A C48A -12.4(5)
C51 Si4A N7A C48A 109.5(4)
C52A Si4A N7A C48A -128.5(4)
C50 Si4A N7A Ti2 157.9(3)
C51 Si4A N7A Ti2 -80.2(4)
C52A Si4A N7A Ti2 41.8(4)
C51 Si4B N7B C48B -157.4(13)
C52B Si4B N7B C48B 67.7(17)
C50 Si4B N7B C48B -27.6(16)
C51 Si4B N7B Ti2 47.9(17)
C52B Si4B N7B Ti2 -87.0(14)
C50 Si4B N7B Ti2 177.7(10)
Si6 N5 C44 C45 102.6(3)
Ti2 N5 C44 C45 -60.4(4)
C47 N8 C45 C44 94.9(4)
C49 N8 C45 C44 -137.0(4)
Ti2 N8 C45 C44 -22.6(4)
N5 C44 C45 N8 51.5(4)
C46B N6 C46A C47 119(7)
Si5 N6 C46A C47 99.2(5)
Ti2 N6 C46A C47 -62.5(5)
C46A N6 C46B C47 -48(6)
Si5 N6 C46B C47 113.6(13)
Ti2 N6 C46B C47 -50(2)
C49 N8 C47 C46A 92.2(5)
C45 N8 C47 C46A -139.9(4)
Ti2 N8 C47 C46A -23.4(4)
C49 N8 C47 C46B 100.0(13)
C45 N8 C47 C46B -132.2(13)
Ti2 N8 C47 C46B -15.7(13)
N6 C46A C47 N8 52.5(6)
N6 C46A C47 C46B -82(7)
N6 C46B C47 N8 36(2)
N6 C46B C47 C46A 85(7)
Si4A N7A C48A C49 114.5(4)
Ti2 N7A C48A C49 -57.7(4)
Si4B N7B C48B C49 -110.8(15)
Ti2 N7B C48B C49 47(2)
N7B C48B C49 N8 -59.3(17)
N7B C48B C49 C48A 45.7(14)
C47 N8 C49 C48B -71.8(11)
C45 N8 C49 C48B 160.1(11)
Ti2 N8 C49 C48B 45.3(11)
C47 N8 C49 C48A -144.7(4)
C45 N8 C49 C48A 87.2(4)
Ti2 N8 C49 C48A -27.6(4)
N7A C48A C49 C48B -43.4(11)
N7A C48A C49 N8 54.4(5)
N7A Si4A C50 Si4B 57.0(6)
C51 Si4A C50 Si4B -64.3(6)
C52A Si4A C50 Si4B 176.1(6)
N7B Si4B C51 Si4A 60.4(10)
C52B Si4B C51 Si4A -166.4(12)
C50 Si4B C51 Si4A -67.3(5)
N7A Si4A C51 Si4B -50.9(6)
C50 Si4A C51 Si4B 73.6(6)
C52A Si4A C51 Si4B -171.5(6)
C61 O2 C59 C60 58.7(5)
Ti2 O2 C59 C60 -127.0(3)
C59 O2 C61 C62 47.2(5)
Ti2 O2 C61 C62 -127.9(4)
C81 B2 C63 C64 18.2(5)
C75 B2 C63 C64 -104.6(4)
C69 B2 C63 C64 133.1(4)
C81 B2 C63 C68 -168.2(3)
C75 B2 C63 C68 69.1(4)
C69 B2 C63 C68 -53.2(5)
C68 C63 C64 C65 0.4(6)
B2 C63 C64 C65 174.4(4)
C63 C64 C65 C66 0.0(6)
C63 C64 C65 Cl9 179.9(3)
C64 C65 C66 C67 -0.6(6)
Cl9 C65 C66 C67 179.5(3)
C65 C66 C67 C68 0.8(6)
C65 C66 C67 Cl10 -178.0(3)
C66 C67 C68 C63 -0.4(6)
Cl10 C67 C68 C63 178.4(3)
C64 C63 C68 C67 -0.2(6)
B2 C63 C68 C67 -174.3(4)
C63 B2 C69 C70 -13.8(5)
C81 B2 C69 C70 106.0(4)
C75 B2 C69 C70 -132.2(4)
C63 B2 C69 C74 175.7(3)
C81 B2 C69 C74 -64.5(4)
C75 B2 C69 C74 57.2(5)
C74 C69 C70 C71 1.2(6)
B2 C69 C70 C71 -169.5(4)
C69 C70 C71 C72 -1.7(6)
C69 C70 C71 Cl11 179.6(3)
C70 C71 C72 C73 1.1(6)
Cl11 C71 C72 C73 179.8(3)
C71 C72 C73 C74 -0.1(6)
C71 C72 C73 Cl12 178.5(3)
C72 C73 C74 C69 -0.3(6)
Cl12 C73 C74 C69 -178.9(3)
C70 C69 C74 C73 -0.2(6)
B2 C69 C74 C73 171.1(4)
C63 B2 C75 C80 -104.8(4)
C81 B2 C75 C80 134.0(4)
C69 B2 C75 C80 18.7(5)
C63 B2 C75 C76 69.7(4)
C81 B2 C75 C76 -51.4(5)
C69 B2 C75 C76 -166.8(3)
C80 C75 C76 C77 -2.4(6)
B2 C75 C76 C77 -177.4(4)
C75 C76 C77 C78 3.3(6)
C75 C76 C77 Cl14 -174.4(3)
C76 C77 C78 C79 -0.6(6)
Cl14 C77 C78 C79 177.2(3)
C77 C78 C79 C80 -2.9(6)
C77 C78 C79 Cl13 178.9(3)
C78 C79 C80 C75 3.8(6)
Cl13 C79 C80 C75 -178.1(3)
C76 C75 C80 C79 -1.1(6)
B2 C75 C80 C79 173.7(4)
C63 B2 C81 C82 -124.6(4)
C75 B2 C81 C82 -6.8(6)
C69 B2 C81 C82 113.8(4)
C63 B2 C81 C86 58.6(5)
C75 B2 C81 C86 176.4(3)
C69 B2 C81 C86 -63.0(4)
C86 C81 C82 C83 -1.4(6)
B2 C81 C82 C83 -178.3(4)
C81 C82 C83 C84 1.0(6)
C81 C82 C83 Cl15 178.9(3)
C82 C83 C84 C85 0.1(6)
Cl15 C83 C84 C85 -177.8(3)
C83 C84 C85 C86 -0.8(6)
C83 C84 C85 Cl16 178.8(3)
C84 C85 C86 C81 0.5(6)
Cl16 C85 C86 C81 -179.2(3)
C82 C81 C86 C85 0.6(6)
B2 C81 C86 C85 177.8(4)
